data_2234060
loop_
_publ_author_name
'Ramesh, V.'
'Rajarajan, K.'
'Kumar, K. Sendil'
'Subashini, A.'
'NizamMohideen, M.'

_publ_section_title
;
 <i>catena</i>-Poly[ammonium
 (cadmium-tri-\m-thiocyanato-\k^4^<i>S</i>:<i>N</i>;\k^2^<i>N</i>:<i>S</i>)--1,4,10,13,16-hexaoxacyclooctadecane
 (1/1)]
;
_journal_coeditor_code ZB2021
_journal_issue 3
_journal_name_full 'Acta Crystallographica Section E'
_journal_page_first m335
_journal_page_last m336
_journal_paper_doi 10.1107/S1600536812004898
_journal_volume 68
_journal_year 2012
_chemical_formula_iupac '(N H4) [Cd (N C S)3], C12 H24 O6'
_chemical_formula_moiety 'H4 N+, C3 Cd N3 S3 -, C12 H24 O6'
_chemical_formula_sum 'C15 H28 Cd N4 O6 S3'
_chemical_formula_weight 568.99
_chemical_name_systematic
;
<i>catena</i>-Poly[ammonium
(cadmium-tri-\m-thiocyanato-\k^4^<i>S</i>:<i>N</i>;\k^2^<i>N</i>:<i>S</i>)--
1,4,10,13,16-hexaoxacyclooctadecane (1/1)]
;
_space_group_IT_number 36
_symmetry_cell_setting orthorhombic
_symmetry_space_group_name_Hall 'C 2c -2'
_symmetry_space_group_name_H-M 'C m c 21'
_atom_sites_solution_hydrogens geom
_atom_sites_solution_primary direct
_atom_sites_solution_secondary difmap
_audit_creation_method SHELXL-97
_cell_angle_alpha 90.00
_cell_angle_beta 90.00
_cell_angle_gamma 90.00
_cell_formula_units_Z 4
_cell_length_a 14.7568(6)
_cell_length_b 15.4378(6)
_cell_length_c 10.6383(5)
_cell_measurement_reflns_used 5280
_cell_measurement_temperature 293(2)
_cell_measurement_theta_max 26.69
_cell_measurement_theta_min 2.64
_cell_volume 2423.54(18)
_computing_cell_refinement 'APEX2 and SAINT (Bruker, 2004)'
_computing_data_collection 'APEX2 (Bruker, 2004)'
_computing_data_reduction 'SAINT and XPREP (Bruker, 2004)'
_computing_molecular_graphics 'ORTEP-3 (Farrugia, 1997) and Mercury (Macrae <i>et al.</i>, 2006)'
_computing_publication_material
;
WinGX (Farrugia, 1999), PLATON (Spek, 2009) and
publCIF (Westrip, 2010).
;
_computing_structure_refinement 'SHELXL97 (Sheldrick, 2008)'
_computing_structure_solution 'SHELXS97 (Sheldrick, 2008)'
_diffrn_ambient_temperature 293(2)
_diffrn_measured_fraction_theta_full 0.999
_diffrn_measured_fraction_theta_max 0.999
_diffrn_measurement_device_type
;
Bruker Kappa APEXII CCD
;
_diffrn_measurement_method '\w and \f scan'
_diffrn_radiation_monochromator graphite
_diffrn_radiation_source 'fine-focus sealed tube'
_diffrn_radiation_type MoK\a
_diffrn_radiation_wavelength 0.71073
_diffrn_reflns_av_R_equivalents 0.0191
_diffrn_reflns_av_sigmaI/netI 0.0170
_diffrn_reflns_limit_h_max 18
_diffrn_reflns_limit_h_min -18
_diffrn_reflns_limit_k_max 19
_diffrn_reflns_limit_k_min -19
_diffrn_reflns_limit_l_max 13
_diffrn_reflns_limit_l_min -13
_diffrn_reflns_number 11323
_diffrn_reflns_theta_full 25.99
_diffrn_reflns_theta_max 25.99
_diffrn_reflns_theta_min 2.64
_exptl_absorpt_coefficient_mu 1.195
_exptl_absorpt_correction_T_max 0.7961
_exptl_absorpt_correction_T_min 0.7157
_exptl_absorpt_correction_type multi-scan
_exptl_absorpt_process_details '(SADABS; Sheldrick, 2004)'
_exptl_crystal_colour Colourless
_exptl_crystal_density_diffrn 1.559
_exptl_crystal_density_method 'not measured'
_exptl_crystal_description Block
_exptl_crystal_F_000 1160
_exptl_crystal_size_max 0.30
_exptl_crystal_size_mid 0.25
_exptl_crystal_size_min 0.20
_refine_diff_density_max 0.197
_refine_diff_density_min -0.359
_refine_ls_abs_structure_details 'Flack (1983), 7607 Friedel pairs'
_refine_ls_abs_structure_Flack 0.005(15)
_refine_ls_extinction_coef 0.0058(2)
_refine_ls_extinction_expression Fc^*^=kFc[1+0.001xFc^2^\l^3^/sin(2\q)]^-1/4^
_refine_ls_extinction_method 'SHELXL97 (Sheldrick, 2008)'
_refine_ls_goodness_of_fit_ref 1.093
_refine_ls_hydrogen_treatment mixed
_refine_ls_matrix_type full
_refine_ls_number_parameters 154
_refine_ls_number_reflns 2483
_refine_ls_number_restraints 5
_refine_ls_restrained_S_all 1.097
_refine_ls_R_factor_all 0.0137
_refine_ls_R_factor_gt 0.0133
_refine_ls_shift/su_max 0.003
_refine_ls_shift/su_mean 0.000
_refine_ls_structure_factor_coef Fsqd
_refine_ls_weighting_details 'calc w=1/[\s^2^(Fo^2^)+(0.0200P)^2^+0.1189P] where P=(Fo^2^+2Fc^2^)/3'
_refine_ls_weighting_scheme calc
_refine_ls_wR_factor_gt 0.0340
_refine_ls_wR_factor_ref 0.0344
_reflns_number_gt 2445
_reflns_number_total 2483
_reflns_threshold_expression I>2sigma(I)
_cod_data_source_file zb2021.cif
_cod_data_source_block I
_cod_database_code 2234060

loop_
_symmetry_equiv_pos_as_xyz
'x, y, z'
'-x, -y, z+1/2'
'-x, y, z'
'x, -y, z+1/2'
'x+1/2, y+1/2, z'
'-x+1/2, -y+1/2, z+1/2'
'-x+1/2, y+1/2, z'
'x+1/2, -y+1/2, z+1/2'

loop_
_atom_site_type_symbol
_atom_site_label
_atom_site_fract_x
_atom_site_fract_y
_atom_site_fract_z
_atom_site_U_iso_or_equiv
_atom_site_adp_type
_atom_site_calc_flag
_atom_site_refinement_flags
_atom_site_occupancy
_atom_site_symmetry_multiplicity
C C1 0.61632(10) 1.06679(10) 0.72484(14) 0.0337(3) Uani d U 1 1
C C2 0.5000 0.87710(13) 0.7689(2) 0.0339(4) Uani d S 1 2
C C3 0.9203(2) 0.92459(19) 1.0905(3) 0.0905(9) Uani d . 1 1
H H3A 0.9205 0.9648 1.1606 0.109 Uiso calc R 1 1
H H3B 0.9177 0.8662 1.1240 0.109 Uiso calc R 1 1
C C4 0.83962(17) 0.94095(17) 1.0097(4) 0.0885(10) Uani d . 1 1
H H4A 0.7851 0.9382 1.0604 0.106 Uiso calc R 1 1
H H4B 0.8436 0.9985 0.9736 0.106 Uiso calc R 1 1
C C5 0.76317(15) 0.89705(16) 0.8297(3) 0.0811(8) Uani d . 1 1
H H5A 0.7709 0.9545 0.7945 0.097 Uiso calc R 1 1
H H5B 0.7062 0.8959 0.8751 0.097 Uiso calc R 1 1
C C6 0.76078(16) 0.83248(19) 0.7272(3) 0.0845(9) Uani d . 1 1
H H6A 0.7596 0.7745 0.7621 0.101 Uiso calc R 1 1
H H6B 0.7065 0.8405 0.6770 0.101 Uiso calc R 1 1
C C7 0.8399(2) 0.78484(18) 0.5498(3) 0.0923(10) Uani d . 1 1
H H7A 0.7847 0.7908 0.5010 0.111 Uiso calc R 1 1
H H7B 0.8430 0.7259 0.5811 0.111 Uiso calc R 1 1
C C8 0.9199(2) 0.80317(17) 0.4690(2) 0.0921(10) Uani d . 1 1
H H8A 0.9185 0.7664 0.3952 0.110 Uiso calc R 1 1
H H8B 0.9186 0.8631 0.4415 0.110 Uiso calc R 1 1
N N1 0.60575(11) 1.03455(9) 0.62874(16) 0.0496(4) Uani d . 1 1
N N2 0.5000 0.91401(12) 0.86273(19) 0.0454(5) Uani d S 1 2
O O1 1.0000 0.93509(16) 1.0190(3) 0.0776(8) Uani d S 1 2
O O2 0.83461(10) 0.87912(10) 0.91271(18) 0.0692(4) Uani d . 1 1
O O3 0.83851(11) 0.84297(10) 0.65100(18) 0.0703(4) Uani d . 1 1
O O4 1.0000 0.78737(15) 0.5382(2) 0.0742(7) Uani d S 1 2
N N3 1.0000 0.80499(15) 0.8089(2) 0.0476(5) Uani d SD 1 2
Cd Cd1 0.5000 0.971763(8) 0.494929(17) 0.03587(6) Uani d S 1 2
S S1 0.63319(3) 1.11267(3) 0.86256(4) 0.04216(10) Uani d U 1 1
S S2 0.5000 0.82400(4) 0.63561(5) 0.04418(14) Uani d S 1 2
H H3E 0.9497(12) 0.8303(18) 0.836(3) 0.096(10) Uiso d D 1 1
H H3C 1.0000 0.7522(12) 0.844(3) 0.076(11) Uiso d SD 1 2
H H3D 1.0000 0.817(4) 0.7264(16) 0.13(2) Uiso d SD 1 2

loop_
_atom_site_aniso_label
_atom_site_aniso_U_11
_atom_site_aniso_U_22
_atom_site_aniso_U_33
_atom_site_aniso_U_12
_atom_site_aniso_U_13
_atom_site_aniso_U_23
C1 0.0298(7) 0.0389(8) 0.0324(7) -0.0048(6) 0.0026(5) 0.0036(6)
C2 0.0389(11) 0.0289(9) 0.0339(12) 0.000 0.000 0.0067(9)
C3 0.094(2) 0.0801(18) 0.097(2) 0.0021(14) 0.0308(17) -0.0239(16)
C4 0.0702(14) 0.0716(13) 0.124(3) 0.0100(11) 0.035(2) -0.025(2)
C5 0.0397(11) 0.0731(14) 0.130(3) 0.0164(10) 0.0147(13) 0.0227(16)
C6 0.0411(11) 0.0820(16) 0.130(3) -0.0007(11) -0.0205(13) 0.0190(17)
C7 0.097(2) 0.0739(16) 0.106(2) 0.0214(15) -0.0549(19) -0.0204(15)
C8 0.149(3) 0.0678(14) 0.0592(19) 0.0343(17) -0.0297(17) -0.0138(11)
N1 0.0539(9) 0.0612(9) 0.0337(8) -0.0148(6) 0.0025(7) -0.0026(7)
N2 0.0682(13) 0.0370(9) 0.0309(9) 0.000 0.000 0.0015(9)
O1 0.0683(13) 0.0780(14) 0.086(2) 0.000 0.000 -0.0160(14)
O2 0.0498(8) 0.0570(8) 0.1009(13) 0.0127(6) 0.0144(8) 0.0011(8)
O3 0.0628(9) 0.0609(8) 0.0872(12) 0.0032(7) -0.0184(8) 0.0017(8)
O4 0.0963(18) 0.0630(13) 0.0632(14) 0.000 0.000 -0.0012(10)
N3 0.0385(12) 0.0456(12) 0.0587(15) 0.000 0.000 0.0006(10)
Cd1 0.04531(9) 0.03708(8) 0.02522(8) 0.000 0.000 -0.00054(7)
S1 0.0465(2) 0.0454(2) 0.0346(2) -0.00946(16) 0.00023(17) -0.00481(17)
S2 0.0649(4) 0.0355(3) 0.0322(3) 0.000 0.000 -0.0024(2)

loop_
_atom_type_symbol
_atom_type_description
_atom_type_scat_dispersion_real
_atom_type_scat_dispersion_imag
_atom_type_scat_source
C C 0.0033 0.0016 'International Tables Vol C Tables 4.2.6.8 and 6.1.1.4'
H H 0.0000 0.0000 'International Tables Vol C Tables 4.2.6.8 and 6.1.1.4'
N N 0.0061 0.0033 'International Tables Vol C Tables 4.2.6.8 and 6.1.1.4'
O O 0.0106 0.0060 'International Tables Vol C Tables 4.2.6.8 and 6.1.1.4'
S S 0.1246 0.1234 'International Tables Vol C Tables 4.2.6.8 and 6.1.1.4'
Cd Cd -0.8075 1.2024 'International Tables Vol C Tables 4.2.6.8 and 6.1.1.4'

loop_
_geom_angle_atom_site_label_1
_geom_angle_atom_site_label_2
_geom_angle_atom_site_label_3
_geom_angle_site_symmetry_1
_geom_angle_site_symmetry_3
_geom_angle
N1 C1 S1 . . 179.10(16)
N2 C2 S2 . . 179.69(19)
O1 C3 C4 . . 109.6(3)
O1 C3 H3A . . 109.7
C4 C3 H3A . . 109.7
O1 C3 H3B . . 109.7
C4 C3 H3B . . 109.7
H3A C3 H3B . . 108.2
O2 C4 C3 . . 110.48(19)
O2 C4 H4A . . 109.6
C3 C4 H4A . . 109.6
O2 C4 H4B . . 109.6
C3 C4 H4B . . 109.6
H4A C4 H4B . . 108.1
O2 C5 C6 . . 110.46(18)
O2 C5 H5A . . 109.6
C6 C5 H5A . . 109.6
O2 C5 H5B . . 109.6
C6 C5 H5B . . 109.6
H5A C5 H5B . . 108.1
O3 C6 C5 . . 109.0(2)
O3 C6 H6A . . 109.9
C5 C6 H6A . . 109.9
O3 C6 H6B . . 109.9
C5 C6 H6B . . 109.9
H6A C6 H6B . . 108.3
O3 C7 C8 . . 109.5(2)
O3 C7 H7A . . 109.8
C8 C7 H7A . . 109.8
O3 C7 H7B . . 109.8
C8 C7 H7B . . 109.8
H7A C7 H7B . . 108.2
O4 C8 C7 . . 109.28(19)
O4 C8 H8A . . 109.8
C7 C8 H8A . . 109.8
O4 C8 H8B . . 109.8
C7 C8 H8B . . 109.8
H8A C8 H8B . . 108.3
C1 N1 Cd1 . . 144.86(14)
C2 N2 Cd1 . 2_675 158.30(17)
C3 O1 C3 3_755 . 113.1(4)
C5 O2 C4 . . 111.54(19)
C7 O3 C6 . . 112.2(2)
C8 O4 C8 . 3_755 113.4(3)
H3E N3 H3C . . 105(2)
H3E N3 H3D . . 103(3)
H3C N3 H3D . . 127(5)
N2 Cd1 N1 2_674 . 93.20(5)
N2 Cd1 N1 2_674 3_655 93.20(5)
N1 Cd1 N1 . 3_655 84.36(8)
N2 Cd1 S2 2_674 . 174.69(5)
N1 Cd1 S2 . . 90.73(4)
N1 Cd1 S2 3_655 . 90.73(4)
N2 Cd1 S1 2_674 2_674 92.94(4)
N1 Cd1 S1 . 2_674 172.93(4)
N1 Cd1 S1 3_655 2_674 91.80(4)
S2 Cd1 S1 . 2_674 83.363(12)
N2 Cd1 S1 2_674 4_574 92.94(4)
N1 Cd1 S1 . 4_574 91.80(4)
N1 Cd1 S1 3_655 4_574 172.93(4)
S2 Cd1 S1 . 4_574 83.363(12)
S1 Cd1 S1 2_674 4_574 91.373(19)
C1 S1 Cd1 . 2_675 98.27(5)
C2 S2 Cd1 . . 93.24(7)

loop_
_geom_bond_atom_site_label_1
_geom_bond_atom_site_label_2
_geom_bond_site_symmetry_2
_geom_bond_distance
C1 N1 . 1.148(2)
C1 S1 . 1.6463(15)
C2 N2 . 1.149(3)
C2 S2 . 1.638(2)
C3 O1 . 1.410(3)
C3 C4 . 1.490(5)
C3 H3A . 0.9700
C3 H3B . 0.9700
C4 O2 . 1.408(4)
C4 H4A . 0.9700
C4 H4B . 0.9700
C5 O2 . 1.403(3)
C5 C6 . 1.478(4)
C5 H5A . 0.9700
C5 H5B . 0.9700
C6 O3 . 1.414(3)
C6 H6A . 0.9700
C6 H6B . 0.9700
C7 O3 . 1.402(3)
C7 C8 . 1.488(4)
C7 H7A . 0.9700
C7 H7B . 0.9700
C8 O4 . 1.413(3)
C8 H8A . 0.9700
C8 H8B . 0.9700
N1 Cd1 . 2.3241(16)
N2 Cd1 2_675 2.256(2)
O1 C3 3_755 1.410(3)
O4 C8 3_755 1.413(3)
N3 H3E . 0.888(10)
N3 H3C . 0.897(10)
N3 H3D . 0.898(10)
Cd1 N2 2_674 2.256(2)
Cd1 N1 3_655 2.3241(16)
Cd1 S2 . 2.7283(6)
Cd1 S1 2_674 2.7468(4)
Cd1 S1 4_574 2.7468(4)
S1 Cd1 2_675 2.7468(4)

loop_
_geom_hbond_atom_site_label_D
_geom_hbond_atom_site_label_H
_geom_hbond_atom_site_label_A
_geom_hbond_distance_DH
_geom_hbond_distance_HA
_geom_hbond_distance_DA
_geom_hbond_angle_DHA
N3 H3E O2 0.888(10) 2.029(10) 2.9130(19) 174(3)
N3 H3D O4 0.898(10) 2.05(3) 2.892(3) 155(5)

loop_
_geom_torsion_atom_site_label_1
_geom_torsion_atom_site_label_2
_geom_torsion_atom_site_label_3
_geom_torsion_atom_site_label_4
_geom_torsion_site_symmetry_1
_geom_torsion_site_symmetry_4
_geom_torsion
O1 C3 C4 O2 . . 63.7(3)
O2 C5 C6 O3 . . -67.4(2)
O3 C7 C8 O4 . . 64.2(3)
C4 C3 O1 C3 . 3_755 177.23(15)
C6 C5 O2 C4 . . 178.6(2)
C3 C4 O2 C5 . . -175.5(2)
C8 C7 O3 C6 . . 176.27(19)
C5 C6 O3 C7 . . -178.75(19)
C7 C8 O4 C8 . 3_755 -179.93(16)
C1 N1 Cd1 N2 . 2_674 107.3(2)
C1 N1 Cd1 N1 . 3_655 14.4(2)
C1 N1 Cd1 S2 . . -76.3(2)
C1 N1 Cd1 S1 . 4_574 -159.7(2)
N1 Cd1 S2 C2 . . 42.19(4)
N1 Cd1 S2 C2 3_655 . -42.19(4)
S1 Cd1 S2 C2 2_674 . -133.916(9)
S1 Cd1 S2 C2 4_574 . 133.916(9)
